data_7024232
loop_
_publ_author_name
'Ross, Tamsyn M.'
'Neville, Suzanne M.'
'Innes, David S.'
'Turner, David R.'
'Moubaraki, Boujemaa'
'Murray, Keith S.'

_publ_section_title
;
 Spin crossover in iron(III) Schiff-base 1-D chain complexes.
;
_journal_issue 1
_journal_name_full 'Dalton transactions (Cambridge, England : 2003)'
_journal_page_first 149
_journal_page_last 159
_journal_paper_doi 10.1039/b913234a
_journal_volume 39
_journal_year 2010
_chemical_formula_moiety 'C54 H48 B Fe N6 O2'
_chemical_formula_sum 'C54 H48 B Fe N6 O2'
_chemical_formula_weight 879.64
_chemical_name_common 1e
_chemical_name_systematic
;
?
;
_space_group_IT_number 2
_symmetry_cell_setting triclinic
_symmetry_Int_Tables_number 2
_symmetry_space_group_name_Hall '-P 1'
_symmetry_space_group_name_H-M 'P -1'
_atom_sites_solution_hydrogens geom
_atom_sites_solution_primary direct
_atom_sites_solution_secondary difmap
_audit_creation_date '9 November 2005'
_audit_creation_method SHELXL-97
_cell_angle_alpha 106.6760(10)
_cell_angle_beta 94.1480(10)
_cell_angle_gamma 106.6390(10)
_cell_formula_units_Z 2
_cell_length_a 11.9331(3)
_cell_length_b 14.1303(3)
_cell_length_c 14.6055(4)
_cell_measurement_reflns_used 111
_cell_measurement_temperature 123
_cell_measurement_theta_max 30.483
_cell_measurement_theta_min 2.4935
_cell_volume 2228.14(10)
_computing_cell_refinement 'SMART (BrukerAXS, 1997)'
_computing_data_collection 'SMART (BrukerAXS, 1997)'
_computing_data_reduction 'SAINT+ (BrukerAXS, 1997)'
_computing_molecular_graphics 'MERCURY 1.4 (Bruno et al., 2002)'
_computing_publication_material 'XCIF V6.12 (BrukerAXS, 2001).'
_computing_structure_refinement X-SEED
_computing_structure_solution 'SHELXS86 (Sheldrick, 1990)'
_diffrn_ambient_temperature 123
_diffrn_measured_fraction_theta_full 0.969
_diffrn_measured_fraction_theta_max 0.969
_diffrn_measurement_device_type 'APEX X8'
_diffrn_measurement_method 'scans in phi and omega'
_diffrn_radiation_monochromator graphite
_diffrn_radiation_source 'fine-focus sealed tube'
_diffrn_radiation_type MoK\a
_diffrn_radiation_wavelength 0.71073
_diffrn_reflns_av_R_equivalents 0.0512
_diffrn_reflns_av_sigmaI/netI 0.0797
_diffrn_reflns_limit_h_max 17
_diffrn_reflns_limit_h_min -17
_diffrn_reflns_limit_k_max 16
_diffrn_reflns_limit_k_min -20
_diffrn_reflns_limit_l_max 20
_diffrn_reflns_limit_l_min -20
_diffrn_reflns_number 32261
_diffrn_reflns_theta_full 30.54
_diffrn_reflns_theta_max 30.54
_diffrn_reflns_theta_min 1.99
_diffrn_standards_decay_% 0
_diffrn_standards_interval_count 0
_diffrn_standards_interval_time 0
_diffrn_standards_number 0
_exptl_absorpt_coefficient_mu 0.389
_exptl_absorpt_correction_T_max 1.000000
_exptl_absorpt_correction_T_min 0.791745
_exptl_absorpt_correction_type empirical
_exptl_absorpt_process_details SADABS
_exptl_crystal_colour orange-brown
_exptl_crystal_density_diffrn 1.311
_exptl_crystal_density_method 'not measured'
_exptl_crystal_description plate
_exptl_crystal_F_000 922
_exptl_crystal_size_max 0.22
_exptl_crystal_size_mid 0.22
_exptl_crystal_size_min 0.13
_refine_diff_density_max 0.488
_refine_diff_density_min -0.442
_refine_diff_density_rms 0.072
_refine_ls_extinction_method none
_refine_ls_goodness_of_fit_ref 1.023
_refine_ls_hydrogen_treatment constr
_refine_ls_matrix_type full
_refine_ls_number_parameters 577
_refine_ls_number_reflns 13213
_refine_ls_number_restraints 0
_refine_ls_restrained_S_all 1.023
_refine_ls_R_factor_all 0.0971
_refine_ls_R_factor_gt 0.0546
_refine_ls_shift/su_max 0.001
_refine_ls_shift/su_mean 0.000
_refine_ls_structure_factor_coef Fsqd
_refine_ls_weighting_details 'calc w=1/[\s^2^(Fo^2^)+(0.0432P)^2^+1.6955P] where P=(Fo^2^+2Fc^2^)/3'
_refine_ls_weighting_scheme calc
_refine_ls_wR_factor_gt 0.1139
_refine_ls_wR_factor_ref 0.1314
_reflns_number_gt 8819
_reflns_number_total 13213
_reflns_threshold_expression >2sigma(I)
_cod_data_source_file b913234a.txt
_cod_data_source_block 1e
_cod_original_sg_symbol_H-M P-1
_cod_database_code 7024232

loop_
_symmetry_equiv_pos_as_xyz
'x, y, z'
'-x, -y, -z'

loop_
_atom_site_label
_atom_site_type_symbol
_atom_site_fract_x
_atom_site_fract_y
_atom_site_fract_z
_atom_site_U_iso_or_equiv
_atom_site_adp_type
_atom_site_occupancy
_atom_site_symmetry_multiplicity
_atom_site_calc_flag
_atom_site_refinement_flags
Fe1 Fe 0.17714(3) 0.16139(2) 0.66599(2) 0.01481(8) Uani 1 1 d .
N4 N -0.27799(17) -0.31874(15) 0.61878(15) 0.0227(4) Uani 1 1 d .
C20 C 0.3905(2) 0.04808(19) 0.6810(2) 0.0275(6) Uani 1 1 d .
C4 C -0.13126(19) -0.12590(17) 0.61600(16) 0.0192(5) Uani 1 1 d .
H4 H -0.2080 -0.1526 0.5775 0.023 Uiso 1 1 calc R
C9 C -0.6567(2) -0.51939(18) 0.65355(19) 0.0240(5) Uani 1 1 d .
H9 H -0.6840 -0.4613 0.6598 0.029 Uiso 1 1 calc R
C41 C 0.0868(2) -0.4572(2) 0.69259(18) 0.0239(5) Uani 1 1 d .
H41 H 0.0275 -0.5233 0.6639 0.029 Uiso 1 1 calc R
C33 C 0.2197(2) -0.0988(2) 1.17246(18) 0.0273(5) Uani 1 1 d .
H33 H 0.2476 -0.0703 1.2404 0.033 Uiso 1 1 calc R
O1 O 0.25007(13) 0.08053(12) 0.57679(12) 0.0200(3) Uani 1 1 d .
N2 N -0.69766(16) -0.69481(15) 0.65620(14) 0.0190(4) Uani 1 1 d .
O2 O 0.05462(13) 0.18572(12) 0.59600(11) 0.0166(3) Uani 1 1 d .
B1 B 0.2959(2) -0.2903(2) 0.94789(19) 0.0172(5) Uani 1 1 d .
N1 N 0.05595(15) 0.01165(14) 0.67122(13) 0.0169(4) Uani 1 1 d .
C42 C 0.14189(19) -0.42870(18) 0.78829(17) 0.0201(5) Uani 1 1 d .
H42 H 0.1194 -0.4765 0.8232 0.024 Uiso 1 1 calc R
C39 C 0.2027(2) -0.2937(2) 0.68197(18) 0.0246(5) Uani 1 1 d .
H39 H 0.2242 -0.2464 0.6464 0.030 Uiso 1 1 calc R
C3 C -0.09644(19) -0.18144(17) 0.67096(16) 0.0175(4) Uani 1 1 d .
C13 C -0.4619(2) -0.41662(17) 0.62522(17) 0.0205(5) Uani 1 1 d .
C2 C 0.0175(2) -0.13742(18) 0.72585(18) 0.0214(5) Uani 1 1 d .
H2 H 0.0452 -0.1724 0.7647 0.026 Uiso 1 1 calc R
N5 N 0.30933(16) 0.17483(15) 0.77761(15) 0.0212(4) Uani 1 1 d .
N3 N -0.35236(17) -0.41213(15) 0.62570(15) 0.0239(4) Uani 1 1 d .
C32 C 0.2690(2) -0.16722(19) 1.11486(17) 0.0230(5) Uani 1 1 d .
H32 H 0.3297 -0.1852 1.1448 0.028 Uiso 1 1 calc R
C5 C -0.05309(18) -0.03116(17) 0.61783(16) 0.0177(4) Uani 1 1 d .
H5 H -0.0781 0.0053 0.5793 0.021 Uiso 1 1 calc R
C6 C -0.5871(2) -0.68881(19) 0.63832(19) 0.0232(5) Uani 1 1 d .
H6 H -0.5621 -0.7480 0.6326 0.028 Uiso 1 1 calc R
C34 C 0.1304(2) -0.0717(2) 1.1321(2) 0.0280(5) Uani 1 1 d .
H34 H 0.0971 -0.0242 1.1715 0.034 Uiso 1 1 calc R
C8 C -0.54356(19) -0.51379(17) 0.63451(17) 0.0194(5) Uani 1 1 d .
C43 C 0.28534(19) -0.38434(18) 0.99578(16) 0.0192(5) Uani 1 1 d .
C14 C -0.5099(2) -0.3317(2) 0.6198(2) 0.0292(6) Uani 1 1 d .
H14A H -0.4461 -0.2732 0.6139 0.044 Uiso 1 1 calc R
H14B H -0.5424 -0.3081 0.6787 0.044 Uiso 1 1 calc R
H14C H -0.5727 -0.3579 0.5631 0.044 Uiso 1 1 calc R
C31 C 0.23287(19) -0.21112(17) 1.01377(16) 0.0178(4) Uani 1 1 d .
C21 C 0.3848(2) 0.1247(2) 0.7688(2) 0.0270(6) Uani 1 1 d .
H21 H 0.4411 0.1393 0.8246 0.032 Uiso 1 1 calc R
C12 C -0.1365(2) -0.3306(2) 0.7437(2) 0.0277(6) Uani 1 1 d .
H12A H -0.1978 -0.3962 0.7380 0.042 Uiso 1 1 calc R
H12B H -0.1222 -0.2826 0.8100 0.042 Uiso 1 1 calc R
H12C H -0.0629 -0.3445 0.7285 0.042 Uiso 1 1 calc R
C7 C -0.50850(19) -0.60156(18) 0.62789(19) 0.0230(5) Uani 1 1 d .
H7 H -0.4310 -0.6009 0.6163 0.028 Uiso 1 1 calc R
C1 C 0.08934(19) -0.04325(18) 0.72322(17) 0.0206(5) Uani 1 1 d .
H1 H 0.1670 -0.0153 0.7602 0.025 Uiso 1 1 calc R
C11 C -0.17704(19) -0.28229(17) 0.67403(17) 0.0192(5) Uani 1 1 d .
N6 N 0.11834(16) 0.23174(14) 0.79399(13) 0.0188(4) Uani 1 1 d .
C40 C 0.1176(2) -0.3900(2) 0.63886(18) 0.0255(5) Uani 1 1 d .
H40 H 0.0806 -0.4100 0.5733 0.031 Uiso 1 1 calc R
C37 C 0.22941(18) -0.33206(18) 0.83494(16) 0.0176(4) Uani 1 1 d .
C25 C -0.04013(19) 0.27281(17) 0.71774(16) 0.0184(4) Uani 1 1 d .
C10 C -0.7300(2) -0.61049(18) 0.66353(19) 0.0249(5) Uani 1 1 d .
H10 H -0.8075 -0.6129 0.6763 0.030 Uiso 1 1 calc R
C22 C 0.3101(2) 0.2480(2) 0.87156(18) 0.0269(5) Uani 1 1 d .
H22A H 0.3488 0.3207 0.8733 0.032 Uiso 1 1 calc R
H22B H 0.3540 0.2347 0.9241 0.032 Uiso 1 1 calc R
C36 C 0.1413(2) -0.18246(19) 0.97622(18) 0.0221(5) Uani 1 1 d .
H36 H 0.1126 -0.2104 0.9084 0.027 Uiso 1 1 calc R
C15 C 0.32246(19) 0.02801(18) 0.59012(19) 0.0235(5) Uani 1 1 d .
C48 C 0.3827(2) -0.4098(2) 1.02667(19) 0.0265(5) Uani 1 1 d .
H48 H 0.4585 -0.3747 1.0155 0.032 Uiso 1 1 calc R
C30 C -0.02230(18) 0.23622(17) 0.62079(16) 0.0168(4) Uani 1 1 d .
C38 C 0.2572(2) -0.26603(18) 0.77793(17) 0.0215(5) Uani 1 1 d .
H38 H 0.3159 -0.1995 0.8061 0.026 Uiso 1 1 calc R
C44 C 0.1770(2) -0.44041(19) 1.01459(18) 0.0245(5) Uani 1 1 d .
H44 H 0.1072 -0.4265 0.9952 0.029 Uiso 1 1 calc R
C16 C 0.3349(2) -0.0493(2) 0.5103(2) 0.0331(6) Uani 1 1 d .
H16 H 0.2899 -0.0645 0.4484 0.040 Uiso 1 1 calc R
C35 C 0.0904(2) -0.1148(2) 1.0338(2) 0.0277(5) Uani 1 1 d .
H35 H 0.0277 -0.0982 1.0050 0.033 Uiso 1 1 calc R
C49 C 0.43642(19) -0.23094(18) 0.94711(17) 0.0196(5) Uani 1 1 d .
C29 C -0.08952(19) 0.25463(18) 0.54899(17) 0.0205(5) Uani 1 1 d .
H29 H -0.0780 0.2321 0.4836 0.025 Uiso 1 1 calc R
C54 C 0.4983(2) -0.2868(2) 0.88735(18) 0.0247(5) Uani 1 1 d .
H54 H 0.4584 -0.3578 0.8508 0.030 Uiso 1 1 calc R
C24 C 0.0301(2) 0.26645(18) 0.79927(17) 0.0201(5) Uani 1 1 d .
H24 H 0.0093 0.2898 0.8614 0.024 Uiso 1 1 calc R
C28 C -0.1726(2) 0.30528(19) 0.57212(18) 0.0244(5) Uani 1 1 d .
H28 H -0.2161 0.3180 0.5224 0.029 Uiso 1 1 calc R
C26 C -0.1271(2) 0.32141(19) 0.73834(18) 0.0240(5) Uani 1 1 d .
H26 H -0.1406 0.3435 0.8032 0.029 Uiso 1 1 calc R
C23 C 0.1821(2) 0.2311(2) 0.88400(17) 0.0255(5) Uani 1 1 d .
H23A H 0.1479 0.1634 0.8950 0.031 Uiso 1 1 calc R
H23B H 0.1760 0.2874 0.9403 0.031 Uiso 1 1 calc R
C50 C 0.5003(2) -0.12741(19) 0.99811(19) 0.0252(5) Uani 1 1 d .
H50 H 0.4623 -0.0860 1.0395 0.030 Uiso 1 1 calc R
C45 C 0.1671(2) -0.5155(2) 1.06046(19) 0.0285(6) Uani 1 1 d .
H45 H 0.0916 -0.5520 1.0713 0.034 Uiso 1 1 calc R
C27 C -0.1932(2) 0.3377(2) 0.66658(19) 0.0258(5) Uani 1 1 d .
H27 H -0.2518 0.3706 0.6815 0.031 Uiso 1 1 calc R
C46 C 0.2663(2) -0.5370(2) 1.09009(19) 0.0307(6) Uani 1 1 d .
H46 H 0.2602 -0.5877 1.1220 0.037 Uiso 1 1 calc R
C47 C 0.3742(2) -0.4841(2) 1.0731(2) 0.0338(6) Uani 1 1 d .
H47 H 0.4434 -0.4984 1.0931 0.041 Uiso 1 1 calc R
C19 C 0.4691(2) -0.0084(2) 0.6890(3) 0.0392(7) Uani 1 1 d .
H19 H 0.5150 0.0057 0.7501 0.047 Uiso 1 1 calc R
C18 C 0.4798(2) -0.0832(2) 0.6095(3) 0.0475(9) Uani 1 1 d .
H18 H 0.5331 -0.1206 0.6154 0.057 Uiso 1 1 calc R
C17 C 0.4124(2) -0.1039(2) 0.5206(3) 0.0440(8) Uani 1 1 d .
H17 H 0.4192 -0.1565 0.4657 0.053 Uiso 1 1 calc R
C53 C 0.6156(2) -0.2427(2) 0.8792(2) 0.0334(6) Uani 1 1 d .
H53 H 0.6540 -0.2836 0.8377 0.040 Uiso 1 1 calc R
C51 C 0.6187(2) -0.0817(2) 0.9908(2) 0.0358(7) Uani 1 1 d .
H51 H 0.6593 -0.0106 1.0270 0.043 Uiso 1 1 calc R
C52 C 0.6766(2) -0.1397(2) 0.9313(2) 0.0399(8) Uani 1 1 d .
H52 H 0.7570 -0.1093 0.9263 0.048 Uiso 1 1 calc R

loop_
_atom_site_aniso_label
_atom_site_aniso_U_11
_atom_site_aniso_U_22
_atom_site_aniso_U_33
_atom_site_aniso_U_23
_atom_site_aniso_U_13
_atom_site_aniso_U_12
Fe1 0.01213(14) 0.01325(16) 0.01747(16) 0.00660(12) 0.00070(11) 0.00051(11)
N4 0.0189(9) 0.0156(10) 0.0313(11) 0.0107(9) 0.0076(8) -0.0019(7)
C20 0.0172(11) 0.0209(12) 0.0472(16) 0.0176(12) 0.0034(10) 0.0039(9)
C4 0.0171(10) 0.0155(11) 0.0204(11) 0.0056(9) 0.0020(8) -0.0009(8)
C9 0.0209(11) 0.0152(11) 0.0372(14) 0.0112(10) 0.0098(10) 0.0039(9)
C41 0.0194(11) 0.0241(13) 0.0243(12) 0.0043(10) -0.0002(9) 0.0054(9)
C33 0.0286(12) 0.0256(13) 0.0214(12) 0.0039(10) 0.0076(10) 0.0024(10)
O1 0.0172(7) 0.0165(8) 0.0273(9) 0.0084(7) 0.0053(6) 0.0054(6)
N2 0.0163(9) 0.0165(10) 0.0243(10) 0.0086(8) 0.0042(7) 0.0031(7)
O2 0.0150(7) 0.0169(8) 0.0175(8) 0.0064(6) 0.0020(6) 0.0037(6)
B1 0.0146(11) 0.0176(12) 0.0201(12) 0.0076(10) 0.0024(9) 0.0048(9)
N1 0.0146(8) 0.0144(9) 0.0204(10) 0.0068(8) 0.0031(7) 0.0013(7)
C42 0.0179(10) 0.0195(11) 0.0237(12) 0.0075(10) 0.0042(9) 0.0063(9)
C39 0.0262(12) 0.0282(13) 0.0232(12) 0.0123(11) 0.0030(9) 0.0104(10)
C3 0.0162(10) 0.0147(10) 0.0217(11) 0.0067(9) 0.0076(8) 0.0033(8)
C13 0.0201(11) 0.0146(11) 0.0247(12) 0.0086(9) 0.0051(9) 0.0000(9)
C2 0.0198(11) 0.0202(12) 0.0274(13) 0.0132(10) 0.0050(9) 0.0056(9)
N5 0.0163(9) 0.0191(10) 0.0257(11) 0.0109(8) -0.0017(8) -0.0006(7)
N3 0.0209(9) 0.0171(10) 0.0326(12) 0.0124(9) 0.0069(8) -0.0005(8)
C32 0.0192(11) 0.0252(13) 0.0231(12) 0.0091(10) 0.0048(9) 0.0033(9)
C5 0.0172(10) 0.0143(10) 0.0194(11) 0.0073(9) 0.0011(8) 0.0005(8)
C6 0.0178(10) 0.0198(12) 0.0361(14) 0.0134(11) 0.0068(10) 0.0072(9)
C34 0.0281(12) 0.0221(13) 0.0339(14) 0.0063(11) 0.0154(11) 0.0085(10)
C8 0.0178(10) 0.0154(11) 0.0226(12) 0.0078(9) 0.0035(9) -0.0001(8)
C43 0.0207(11) 0.0176(11) 0.0171(11) 0.0042(9) 0.0019(8) 0.0044(9)
C14 0.0265(12) 0.0234(13) 0.0430(16) 0.0195(12) 0.0106(11) 0.0060(10)
C31 0.0163(10) 0.0143(10) 0.0210(11) 0.0067(9) 0.0031(8) 0.0011(8)
C21 0.0163(10) 0.0261(13) 0.0374(15) 0.0179(12) -0.0039(10) -0.0006(9)
C12 0.0240(12) 0.0256(13) 0.0372(15) 0.0204(12) 0.0075(10) 0.0027(10)
C7 0.0148(10) 0.0194(12) 0.0366(14) 0.0128(11) 0.0074(9) 0.0036(9)
C1 0.0138(10) 0.0199(11) 0.0259(12) 0.0098(10) 0.0006(9) 0.0002(8)
C11 0.0182(10) 0.0152(11) 0.0249(12) 0.0077(9) 0.0092(9) 0.0038(8)
N6 0.0198(9) 0.0166(9) 0.0165(9) 0.0065(8) -0.0011(7) 0.0006(7)
C40 0.0252(12) 0.0322(14) 0.0201(12) 0.0076(10) 0.0005(9) 0.0121(11)
C37 0.0160(10) 0.0197(11) 0.0194(11) 0.0061(9) 0.0044(8) 0.0090(9)
C25 0.0186(10) 0.0169(11) 0.0197(11) 0.0086(9) 0.0032(8) 0.0030(8)
C10 0.0171(11) 0.0179(12) 0.0398(15) 0.0106(11) 0.0104(10) 0.0029(9)
C22 0.0228(11) 0.0248(13) 0.0253(13) 0.0068(10) -0.0092(10) 0.0001(10)
C36 0.0218(11) 0.0237(12) 0.0225(12) 0.0096(10) 0.0029(9) 0.0077(9)
C15 0.0130(10) 0.0153(11) 0.0404(15) 0.0093(10) 0.0062(9) 0.0011(8)
C48 0.0192(11) 0.0285(13) 0.0350(14) 0.0186(12) 0.0025(10) 0.0046(10)
C30 0.0141(9) 0.0129(10) 0.0217(11) 0.0070(9) 0.0021(8) 0.0008(8)
C38 0.0219(11) 0.0189(12) 0.0225(12) 0.0059(10) 0.0030(9) 0.0059(9)
C44 0.0239(11) 0.0261(13) 0.0262(13) 0.0109(10) 0.0063(10) 0.0089(10)
C16 0.0189(12) 0.0215(13) 0.0521(18) 0.0048(12) 0.0067(11) 0.0031(10)
C35 0.0241(12) 0.0293(14) 0.0363(15) 0.0147(12) 0.0106(11) 0.0132(10)
C49 0.0174(10) 0.0238(12) 0.0215(11) 0.0132(10) 0.0023(8) 0.0069(9)
C29 0.0203(11) 0.0202(12) 0.0194(11) 0.0067(9) -0.0008(9) 0.0046(9)
C54 0.0227(11) 0.0320(14) 0.0233(12) 0.0127(11) 0.0042(9) 0.0108(10)
C24 0.0234(11) 0.0183(11) 0.0166(11) 0.0062(9) 0.0030(9) 0.0031(9)
C28 0.0217(11) 0.0238(13) 0.0271(13) 0.0098(10) -0.0006(9) 0.0059(10)
C26 0.0252(12) 0.0246(13) 0.0243(12) 0.0089(10) 0.0077(10) 0.0094(10)
C23 0.0306(13) 0.0276(13) 0.0171(11) 0.0081(10) -0.0018(9) 0.0082(10)
C50 0.0210(11) 0.0221(12) 0.0369(14) 0.0168(11) 0.0019(10) 0.0068(10)
C45 0.0302(13) 0.0243(13) 0.0321(14) 0.0131(11) 0.0145(11) 0.0041(10)
C27 0.0198(11) 0.0273(13) 0.0328(14) 0.0094(11) 0.0054(10) 0.0113(10)
C46 0.0444(15) 0.0241(13) 0.0298(14) 0.0150(11) 0.0124(12) 0.0126(12)
C47 0.0335(14) 0.0363(16) 0.0439(17) 0.0247(14) 0.0081(12) 0.0173(12)
C19 0.0231(13) 0.0292(15) 0.069(2) 0.0226(15) 0.0030(13) 0.0087(11)
C18 0.0254(14) 0.0258(15) 0.094(3) 0.0204(17) 0.0077(16) 0.0111(12)
C17 0.0248(13) 0.0194(14) 0.079(2) 0.0036(14) 0.0101(14) 0.0062(11)
C53 0.0231(12) 0.0542(19) 0.0385(16) 0.0301(14) 0.0136(11) 0.0187(12)
C51 0.0218(12) 0.0264(14) 0.063(2) 0.0271(14) 0.0005(12) 0.0019(11)
C52 0.0179(12) 0.0510(19) 0.068(2) 0.0463(17) 0.0116(13) 0.0088(12)

loop_
_atom_type_symbol
_atom_type_description
_atom_type_scat_dispersion_real
_atom_type_scat_dispersion_imag
_atom_type_scat_source
B B 0.0013 0.0007 'International Tables Vol C Tables 4.2.6.8 and 6.1.1.4'
H H 0.0000 0.0000 'International Tables Vol C Tables 4.2.6.8 and 6.1.1.4'
C C 0.0033 0.0016 'International Tables Vol C Tables 4.2.6.8 and 6.1.1.4'
N N 0.0061 0.0033 'International Tables Vol C Tables 4.2.6.8 and 6.1.1.4'
O O 0.0106 0.0060 'International Tables Vol C Tables 4.2.6.8 and 6.1.1.4'
Fe Fe 0.3463 0.8444 'International Tables Vol C Tables 4.2.6.8 and 6.1.1.4'

loop_
_geom_angle_atom_site_label_1
_geom_angle_atom_site_label_2
_geom_angle_atom_site_label_3
_geom_angle
_geom_angle_site_symmetry_1
_geom_angle_site_symmetry_3
O2 Fe1 O1 109.06(7) . .
O2 Fe1 N5 162.08(8) . .
O1 Fe1 N5 87.84(8) . .
O2 Fe1 N6 87.22(7) . .
O1 Fe1 N6 162.49(7) . .
N5 Fe1 N6 76.82(8) . .
O2 Fe1 N2 89.04(7) . 1_665
O1 Fe1 N2 89.87(7) . 1_665
N5 Fe1 N2 84.97(7) . 1_665
N6 Fe1 N2 97.03(7) . 1_665
O2 Fe1 N1 92.21(7) . .
O1 Fe1 N1 87.21(7) . .
N5 Fe1 N1 94.61(7) . .
N6 Fe1 N1 85.69(7) . .
N2 Fe1 N1 177.06(7) 1_665 .
C11 N4 N3 114.71(19) . .
C15 C20 C19 119.9(3) . .
C15 C20 C21 123.4(2) . .
C19 C20 C21 116.6(3) . .
C5 C4 C3 119.5(2) . .
C5 C4 H4 120.3 . .
C3 C4 H4 120.3 . .
C8 C9 C10 119.5(2) . .
C8 C9 H9 120.3 . .
C10 C9 H9 120.3 . .
C40 C41 C42 120.7(2) . .
C40 C41 H41 119.7 . .
C42 C41 H41 119.7 . .
C34 C33 C32 120.6(2) . .
C34 C33 H33 119.7 . .
C32 C33 H33 119.7 . .
C15 O1 Fe1 131.25(16) . .
C10 N2 C6 116.74(19) . .
C10 N2 Fe1 121.11(15) . 1_445
C6 N2 Fe1 122.08(15) . 1_445
C30 O2 Fe1 134.29(14) . .
C37 B1 C31 108.75(18) . .
C37 B1 C49 105.87(18) . .
C31 B1 C49 112.44(19) . .
C37 B1 C43 113.50(19) . .
C31 B1 C43 106.58(18) . .
C49 B1 C43 109.82(17) . .
C5 N1 C1 116.66(18) . .
C5 N1 Fe1 120.89(14) . .
C1 N1 Fe1 122.37(14) . .
C41 C42 C37 122.4(2) . .
C41 C42 H42 118.8 . .
C37 C42 H42 118.8 . .
C40 C39 C38 119.8(2) . .
C40 C39 H39 120.1 . .
C38 C39 H39 120.1 . .
C4 C3 C2 117.16(19) . .
C4 C3 C11 122.1(2) . .
C2 C3 C11 120.7(2) . .
N3 C13 C8 116.0(2) . .
N3 C13 C14 125.1(2) . .
C8 C13 C14 118.8(2) . .
C1 C2 C3 119.5(2) . .
C1 C2 H2 120.2 . .
C3 C2 H2 120.2 . .
C21 N5 C22 119.9(2) . .
C21 N5 Fe1 125.87(18) . .
C22 N5 Fe1 114.23(15) . .
C13 N3 N4 114.26(19) . .
C33 C32 C31 122.6(2) . .
C33 C32 H32 118.7 . .
C31 C32 H32 118.7 . .
N1 C5 C4 123.4(2) . .
N1 C5 H5 118.3 . .
C4 C5 H5 118.3 . .
N2 C6 C7 123.5(2) . .
N2 C6 H6 118.3 . .
C7 C6 H6 118.3 . .
C35 C34 C33 118.7(2) . .
C35 C34 H34 120.6 . .
C33 C34 H34 120.6 . .
C9 C8 C7 117.2(2) . .
C9 C8 C13 120.9(2) . .
C7 C8 C13 121.9(2) . .
C48 C43 C44 114.6(2) . .
C48 C43 B1 123.46(19) . .
C44 C43 B1 121.8(2) . .
C13 C14 H14A 109.5 . .
C13 C14 H14B 109.5 . .
H14A C14 H14B 109.5 . .
C13 C14 H14C 109.5 . .
H14A C14 H14C 109.5 . .
H14B C14 H14C 109.5 . .
C36 C31 C32 114.8(2) . .
C36 C31 B1 124.2(2) . .
C32 C31 B1 120.9(2) . .
N5 C21 C20 125.1(2) . .
N5 C21 H21 117.4 . .
C20 C21 H21 117.4 . .
C11 C12 H12A 109.5 . .
C11 C12 H12B 109.5 . .
H12A C12 H12B 109.5 . .
C11 C12 H12C 109.5 . .
H12A C12 H12C 109.5 . .
H12B C12 H12C 109.5 . .
C6 C7 C8 119.5(2) . .
C6 C7 H7 120.3 . .
C8 C7 H7 120.3 . .
N1 C1 C2 123.7(2) . .
N1 C1 H1 118.1 . .
C2 C1 H1 118.1 . .
N4 C11 C3 116.5(2) . .
N4 C11 C12 125.3(2) . .
C3 C11 C12 118.2(2) . .
C24 N6 C23 118.6(2) . .
C24 N6 Fe1 126.86(16) . .
C23 N6 Fe1 114.35(15) . .
C39 C40 C41 119.0(2) . .
C39 C40 H40 120.5 . .
C41 C40 H40 120.5 . .
C42 C37 C38 115.0(2) . .
C42 C37 B1 125.9(2) . .
C38 C37 B1 119.04(19) . .
C26 C25 C30 119.7(2) . .
C26 C25 C24 117.0(2) . .
C30 C25 C24 123.3(2) . .
N2 C10 C9 123.6(2) . .
N2 C10 H10 118.2 . .
C9 C10 H10 118.2 . .
N5 C22 C23 106.65(19) . .
N5 C22 H22A 110.4 . .
C23 C22 H22A 110.4 . .
N5 C22 H22B 110.4 . .
C23 C22 H22B 110.4 . .
H22A C22 H22B 108.6 . .
C35 C36 C31 122.9(2) . .
C35 C36 H36 118.6 . .
C31 C36 H36 118.6 . .
O1 C15 C16 118.8(2) . .
O1 C15 C20 123.1(2) . .
C16 C15 C20 118.1(2) . .
C47 C48 C43 123.1(2) . .
C47 C48 H48 118.4 . .
C43 C48 H48 118.4 . .
O2 C30 C29 119.4(2) . .
O2 C30 C25 122.64(19) . .
C29 C30 C25 117.9(2) . .
C39 C38 C37 123.1(2) . .
C39 C38 H38 118.4 . .
C37 C38 H38 118.4 . .
C45 C44 C43 122.9(2) . .
C45 C44 H44 118.6 . .
C43 C44 H44 118.6 . .
C17 C16 C15 120.6(3) . .
C17 C16 H16 119.7 . .
C15 C16 H16 119.7 . .
C34 C35 C36 120.4(2) . .
C34 C35 H35 119.8 . .
C36 C35 H35 119.8 . .
C50 C49 C54 115.4(2) . .
C50 C49 B1 126.0(2) . .
C54 C49 B1 118.5(2) . .
C28 C29 C30 120.9(2) . .
C28 C29 H29 119.5 . .
C30 C29 H29 119.5 . .
C53 C54 C49 122.8(3) . .
C53 C54 H54 118.6 . .
C49 C54 H54 118.6 . .
N6 C24 C25 124.9(2) . .
N6 C24 H24 117.6 . .
C25 C24 H24 117.6 . .
C29 C28 C27 121.1(2) . .
C29 C28 H28 119.4 . .
C27 C28 H28 119.4 . .
C27 C26 C25 121.5(2) . .
C27 C26 H26 119.3 . .
C25 C26 H26 119.3 . .
N6 C23 C22 106.91(19) . .
N6 C23 H23A 110.3 . .
C22 C23 H23A 110.3 . .
N6 C23 H23B 110.3 . .
C22 C23 H23B 110.3 . .
H23A C23 H23B 108.6 . .
C49 C50 C51 122.5(3) . .
C49 C50 H50 118.7 . .
C51 C50 H50 118.7 . .
C46 C45 C44 120.1(2) . .
C46 C45 H45 120.0 . .
C44 C45 H45 120.0 . .
C26 C27 C28 118.8(2) . .
C26 C27 H27 120.6 . .
C28 C27 H27 120.6 . .
C47 C46 C45 119.1(2) . .
C47 C46 H46 120.4 . .
C45 C46 H46 120.4 . .
C46 C47 C48 120.2(2) . .
C46 C47 H47 119.9 . .
C48 C47 H47 119.9 . .
C18 C19 C20 120.7(3) . .
C18 C19 H19 119.6 . .
C20 C19 H19 119.6 . .
C19 C18 C17 119.6(3) . .
C19 C18 H18 120.2 . .
C17 C18 H18 120.2 . .
C18 C17 C16 121.1(3) . .
C18 C17 H17 119.4 . .
C16 C17 H17 119.4 . .
C52 C53 C54 120.2(3) . .
C52 C53 H53 119.9 . .
C54 C53 H53 119.9 . .
C52 C51 C50 120.2(3) . .
C52 C51 H51 119.9 . .
C50 C51 H51 119.9 . .
C51 C52 C53 118.8(2) . .
C51 C52 H52 120.6 . .
C53 C52 H52 120.6 . .

loop_
_geom_bond_atom_site_label_1
_geom_bond_atom_site_label_2
_geom_bond_distance
_geom_bond_site_symmetry_2
Fe1 O2 1.8906(15) .
Fe1 O1 1.9077(16) .
Fe1 N5 2.1121(19) .
Fe1 N6 2.121(2) .
Fe1 N2 2.2001(18) 1_665
Fe1 N1 2.2206(17) .
N4 C11 1.278(3) .
N4 N3 1.399(2) .
C20 C15 1.413(4) .
C20 C19 1.413(3) .
C20 C21 1.441(4) .
C4 C5 1.387(3) .
C4 C3 1.390(3) .
C4 H4 0.9500 .
C9 C8 1.383(3) .
C9 C10 1.387(3) .
C9 H9 0.9500 .
C41 C40 1.386(3) .
C41 C42 1.393(3) .
C41 H41 0.9500 .
C33 C34 1.379(4) .
C33 C32 1.386(3) .
C33 H33 0.9500 .
O1 C15 1.327(3) .
N2 C10 1.333(3) .
N2 C6 1.347(3) .
N2 Fe1 2.2001(18) 1_445
O2 C30 1.326(3) .
B1 C37 1.638(3) .
B1 C31 1.646(3) .
B1 C49 1.649(3) .
B1 C43 1.650(3) .
N1 C5 1.341(3) .
N1 C1 1.345(3) .
C42 C37 1.402(3) .
C42 H42 0.9500 .
C39 C40 1.380(3) .
C39 C38 1.396(3) .
C39 H39 0.9500 .
C3 C2 1.397(3) .
C3 C11 1.489(3) .
C13 N3 1.290(3) .
C13 C8 1.488(3) .
C13 C14 1.489(3) .
C2 C1 1.374(3) .
C2 H2 0.9500 .
N5 C21 1.288(3) .
N5 C22 1.459(3) .
C32 C31 1.407(3) .
C32 H32 0.9500 .
C5 H5 0.9500 .
C6 C7 1.374(3) .
C6 H6 0.9500 .
C34 C35 1.377(4) .
C34 H34 0.9500 .
C8 C7 1.399(3) .
C43 C48 1.393(3) .
C43 C44 1.402(3) .
C14 H14A 0.9800 .
C14 H14B 0.9800 .
C14 H14C 0.9800 .
C31 C36 1.397(3) .
C21 H21 0.9500 .
C12 C11 1.500(3) .
C12 H12A 0.9800 .
C12 H12B 0.9800 .
C12 H12C 0.9800 .
C7 H7 0.9500 .
C1 H1 0.9500 .
N6 C24 1.281(3) .
N6 C23 1.474(3) .
C40 H40 0.9500 .
C37 C38 1.408(3) .
C25 C26 1.405(3) .
C25 C30 1.416(3) .
C25 C24 1.445(3) .
C10 H10 0.9500 .
C22 C23 1.510(3) .
C22 H22A 0.9900 .
C22 H22B 0.9900 .
C36 C35 1.391(3) .
C36 H36 0.9500 .
C15 C16 1.401(4) .
C48 C47 1.389(3) .
C48 H48 0.9500 .
C30 C29 1.402(3) .
C38 H38 0.9500 .
C44 C45 1.392(3) .
C44 H44 0.9500 .
C16 C17 1.389(4) .
C16 H16 0.9500 .
C35 H35 0.9500 .
C49 C50 1.389(3) .
C49 C54 1.401(3) .
C29 C28 1.387(3) .
C29 H29 0.9500 .
C54 C53 1.388(3) .
C54 H54 0.9500 .
C24 H24 0.9500 .
C28 C27 1.387(4) .
C28 H28 0.9500 .
C26 C27 1.377(3) .
C26 H26 0.9500 .
C23 H23A 0.9900 .
C23 H23B 0.9900 .
C50 C51 1.401(3) .
C50 H50 0.9500 .
C45 C46 1.374(4) .
C45 H45 0.9500 .
C27 H27 0.9500 .
C46 C47 1.371(4) .
C46 H46 0.9500 .
C47 H47 0.9500 .
C19 C18 1.370(5) .
C19 H19 0.9500 .
C18 C17 1.383(5) .
C18 H18 0.9500 .
C17 H17 0.9500 .
C53 C52 1.380(4) .
C53 H53 0.9500 .
C51 C52 1.381(4) .
C51 H51 0.9500 .
C52 H52 0.9500 .
